data_4084695
loop_
_publ_author_name
'Tao, Tao'
'Qian, Hui-Fen'
'Huang, Wei'
'You, Xiao-Zeng'

_publ_section_title
;
 Tuning the Spectroscopic, Electrochemical, and Single-Crystal Conductance
 Properties of a Series of Rhenium-Containing Bithiazoles with Different
 Donor/Acceptor Hybrids
;
_journal_issue 19
_journal_name_full Organometallics
_journal_page_first 5120
_journal_paper_doi 10.1021/om500168j
_journal_volume 33
_journal_year 2014
_chemical_formula_moiety 'C25 H24 Cl N2 O3 Re S4'
_chemical_formula_sum 'C25 H24 Cl N2 O3 Re S4'
_chemical_formula_weight 750.40
_chemical_name_systematic
; 
 ? 
;
_space_group_IT_number 14
_symmetry_cell_setting monoclinic
_symmetry_space_group_name_Hall '-P 2ybc'
_symmetry_space_group_name_H-M 'P 1 21/c 1'
_atom_sites_solution_hydrogens geom
_atom_sites_solution_primary direct
_atom_sites_solution_secondary difmap
_audit_creation_method SHELXL-97
_cell_angle_alpha 90.00
_cell_angle_beta 114.606(3)
_cell_angle_gamma 90.00
_cell_formula_units_Z 8
_cell_length_a 15.954(3)
_cell_length_b 22.551(5)
_cell_length_c 17.213(4)
_cell_measurement_reflns_used 9910
_cell_measurement_temperature 291(2)
_cell_measurement_theta_max 27.38
_cell_measurement_theta_min 2.22
_cell_volume 5631(2)
_computing_cell_refinement SMART
_computing_data_collection 'SMART (BRUKER 2000)'
_computing_data_reduction 'SAINT (BRUKER 2000)'
_computing_molecular_graphics SHELXTL
_computing_publication_material SHELXTL
_computing_structure_refinement SHELXTL
_computing_structure_solution 'SHELXTL (BRUKER 2000)'
_diffrn_ambient_temperature 291(2)
_diffrn_measured_fraction_theta_full 0.993
_diffrn_measured_fraction_theta_max 0.993
_diffrn_measurement_device_type 'BRUKER Smart Apex CCD area detector'
_diffrn_measurement_method '\f and \w scans'
_diffrn_radiation_monochromator graphite
_diffrn_radiation_source 'fine-focus sealed tube'
_diffrn_radiation_type MoK\a
_diffrn_radiation_wavelength 0.71073
_diffrn_reflns_av_R_equivalents 0.0904
_diffrn_reflns_av_sigmaI/netI 0.0743
_diffrn_reflns_limit_h_max 12
_diffrn_reflns_limit_h_min -18
_diffrn_reflns_limit_k_max 26
_diffrn_reflns_limit_k_min -26
_diffrn_reflns_limit_l_max 20
_diffrn_reflns_limit_l_min -20
_diffrn_reflns_number 36993
_diffrn_reflns_theta_full 25.00
_diffrn_reflns_theta_max 25.00
_diffrn_reflns_theta_min 1.40
_exptl_absorpt_coefficient_mu 4.738
_exptl_absorpt_correction_T_max 0.6002
_exptl_absorpt_correction_T_min 0.5367
_exptl_absorpt_correction_type multi-scan
_exptl_absorpt_process_details 'SADABS, BRUKER(2000)'
_exptl_crystal_colour red
_exptl_crystal_density_diffrn 1.770
_exptl_crystal_density_method 'not measured'
_exptl_crystal_description block
_exptl_crystal_F_000 2943
_exptl_crystal_size_max 0.15
_exptl_crystal_size_mid 0.12
_exptl_crystal_size_min 0.12
_refine_diff_density_max 3.421
_refine_diff_density_min -4.292
_refine_diff_density_rms 0.325
_refine_ls_extinction_method none
_refine_ls_goodness_of_fit_ref 1.000
_refine_ls_hydrogen_treatment constr
_refine_ls_matrix_type full
_refine_ls_number_parameters 647
_refine_ls_number_reflns 9851
_refine_ls_number_restraints 14
_refine_ls_restrained_S_all 1.002
_refine_ls_R_factor_all 0.0798
_refine_ls_R_factor_gt 0.0622
_refine_ls_shift/su_max 0.001
_refine_ls_shift/su_mean 0.000
_refine_ls_structure_factor_coef Fsqd
_refine_ls_weighting_details 'calc w=1/[\s^2^(Fo^2^)+(0.1383P)^2^+0.0000P] where P=(Fo^2^+2Fc^2^)/3'
_refine_ls_weighting_scheme calc
_refine_ls_wR_factor_gt 0.1757
_refine_ls_wR_factor_ref 0.1915
_reflns_number_gt 7544
_reflns_number_total 9851
_reflns_threshold_expression >2sigma(I)
_cod_data_source_file om500168j_si_004.cif
_cod_data_source_block Re3
_cod_original_sg_symbol_H-M 'P 21/c'
_cod_database_code 4084695

loop_
_symmetry_equiv_pos_as_xyz
'x, y, z'
'-x, y+1/2, -z+1/2'
'-x, -y, -z'
'x, -y-1/2, z-1/2'

loop_
_atom_site_label
_atom_site_type_symbol
_atom_site_fract_x
_atom_site_fract_y
_atom_site_fract_z
_atom_site_U_iso_or_equiv
_atom_site_adp_type
_atom_site_occupancy
_atom_site_symmetry_multiplicity
_atom_site_calc_flag
_atom_site_refinement_flags
Re1 Re 0.10461(2) 0.082044(15) 0.28880(2) 0.02143(15) Uani 1 1 d .
Re2 Re 0.56554(2) 0.085396(15) 0.26196(2) 0.02294(15) Uani 1 1 d .
C14 C 0.0535(6) 0.1511(4) 0.7321(5) 0.031(2) Uani 1 1 d .
H1 H 0.0430 0.1778 0.7683 0.038 Uiso 1 1 calc R
C13 C 0.0686(6) 0.0924(4) 0.7493(6) 0.027(2) Uani 1 1 d .
H2 H 0.0704 0.0743 0.7986 0.033 Uiso 1 1 calc R
C12 C 0.0812(5) 0.0626(4) 0.6847(5) 0.0239(18) Uani 1 1 d .
H3 H 0.0925 0.0220 0.6865 0.029 Uiso 1 1 calc R
C11 C 0.0754(6) 0.0980(4) 0.6174(5) 0.0239(18) Uani 1 1 d .
C6 C 0.0875(5) 0.0782(3) 0.5432(5) 0.0186(18) Uani 1 1 d .
C5 C 0.0733(5) 0.1049(4) 0.4673(5) 0.0184(17) Uani 1 1 d .
C4 C 0.1230(5) 0.0154(4) 0.4459(5) 0.0211(18) Uani 1 1 d .
C3 C 0.1468(5) -0.0287(4) 0.3982(5) 0.0174(17) Uani 1 1 d .
C2 C 0.1656(5) -0.0604(4) 0.2844(5) 0.0217(18) Uani 1 1 d .
C1 C 0.1764(5) -0.1123(4) 0.3284(5) 0.0208(18) Uani 1 1 d .
C7 C 0.1902(5) -0.1733(4) 0.3086(5) 0.0245(18) Uani 1 1 d .
C8 C 0.1780(6) -0.2250(4) 0.3528(5) 0.032(2) Uani 1 1 d .
H12 H 0.1611 -0.2237 0.3984 0.038 Uiso 1 1 calc R
C9 C 0.1956(7) -0.2783(5) 0.3169(7) 0.048(3) Uani 1 1 d .
H13 H 0.1968 -0.3158 0.3399 0.057 Uiso 1 1 calc R
C10 C 0.2103(7) -0.2684(5) 0.2460(6) 0.047(3) Uani 1 1 d .
H14 H 0.2204 -0.2986 0.2140 0.056 Uiso 1 1 calc R
C15 C 0.0381(6) 0.1664(4) 0.4414(6) 0.032(2) Uani 1 1 d .
H15A H -0.0035 0.1765 0.4675 0.038 Uiso 1 1 calc R
H15B H 0.0031 0.1675 0.3799 0.038 Uiso 1 1 calc R
C16 C 0.1160(6) 0.2133(4) 0.4675(5) 0.028(2) Uani 1 1 d .
H16A H 0.1557 0.2088 0.5278 0.034 Uiso 1 1 calc R
H16B H 0.1530 0.2062 0.4358 0.034 Uiso 1 1 calc R
C17 C 0.0798(7) 0.2752(4) 0.4513(6) 0.035(2) Uani 1 1 d .
H17A H 0.0480 0.2835 0.4874 0.042 Uiso 1 1 calc R
H17B H 0.0352 0.2784 0.3923 0.042 Uiso 1 1 calc R
C18 C 0.1554(8) 0.3219(4) 0.4683(6) 0.048(3) Uani 1 1 d .
H18A H 0.1978 0.3206 0.5275 0.073 Uiso 1 1 calc R
H18B H 0.1280 0.3605 0.4547 0.073 Uiso 1 1 calc R
H18C H 0.1879 0.3136 0.4335 0.073 Uiso 1 1 calc R
C19 C 0.1697(6) -0.0541(4) 0.2004(5) 0.0266(19) Uani 1 1 d .
H19A H 0.2129 -0.0830 0.1966 0.032 Uiso 1 1 calc R
H19B H 0.1933 -0.0150 0.1970 0.032 Uiso 1 1 calc R
C20 C 0.0754(6) -0.0625(4) 0.1232(5) 0.030(2) Uani 1 1 d .
H20A H 0.0497 -0.1004 0.1288 0.036 Uiso 1 1 calc R
H20B H 0.0336 -0.0317 0.1246 0.036 Uiso 1 1 calc R
C21 C 0.0814(6) -0.0605(4) 0.0371(5) 0.033(2) Uani 1 1 d .
H21A H 0.1155 -0.0254 0.0350 0.040 Uiso 1 1 calc R
H21B H 0.0196 -0.0569 -0.0078 0.040 Uiso 1 1 calc R
C22 C 0.1278(8) -0.1150(5) 0.0195(6) 0.042(3) Uani 1 1 d .
H22A H 0.1912 -0.1164 0.0598 0.063 Uiso 1 1 calc R
H22B H 0.1245 -0.1128 -0.0374 0.063 Uiso 1 1 calc R
H22C H 0.0968 -0.1502 0.0250 0.063 Uiso 1 1 calc R
C23 C 0.0668(6) 0.1604(5) 0.2652(5) 0.033(2) Uani 1 1 d U
C24 C 0.1257(6) 0.0889(4) 0.1887(6) 0.031(2) Uani 1 1 d .
C25 C -0.0247(7) 0.0610(5) 0.2208(6) 0.0428(15) Uani 1 1 d .
C26 C 0.5589(6) 0.1470(4) 0.7266(5) 0.030(2) Uani 1 1 d .
H26 H 0.5502 0.1728 0.7647 0.036 Uiso 1 1 calc R
C27 C 0.5825(6) 0.0894(4) 0.7435(6) 0.024(2) Uani 1 1 d .
H27 H 0.5917 0.0712 0.7949 0.029 Uiso 1 1 calc R
C28 C 0.5917(5) 0.0597(4) 0.6759(5) 0.0230(18) Uani 1 1 d .
H28 H 0.6082 0.0200 0.6779 0.028 Uiso 1 1 calc R
C29 C 0.5738(5) 0.0955(4) 0.6066(5) 0.0202(17) Uani 1 1 d .
C30 C 0.5798(6) 0.0773(3) 0.5268(5) 0.0200(18) Uani 1 1 d .
C31 C 0.5565(5) 0.1046(4) 0.4499(5) 0.0207(17) Uani 1 1 d .
C32 C 0.6092(5) 0.0182(3) 0.4243(5) 0.0168(16) Uani 1 1 d .
C33 C 0.6274(5) -0.0243(4) 0.3716(5) 0.0207(18) Uani 1 1 d .
C34 C 0.6228(5) -0.0549(4) 0.2452(5) 0.0224(14) Uani 1 1 d U
C35 C 0.6559(5) -0.1063(4) 0.2935(5) 0.0233(14) Uani 1 1 d U
C36 C 0.6748(5) -0.1640(4) 0.2712(5) 0.0214(18) Uani 1 1 d .
C37 C 0.6739(5) -0.2208(4) 0.3158(5) 0.0203(14) Uani 1 1 d U
H37 H 0.6595 -0.2253 0.3626 0.024 Uiso 1 1 calc R
C38 C 0.6987(6) -0.2659(4) 0.2736(5) 0.0283(15) Uani 1 1 d U
H38 H 0.7032 -0.3053 0.2910 0.034 Uiso 1 1 calc R
C39 C 0.7159(6) -0.2493(4) 0.2060(6) 0.039(2) Uani 1 1 d .
H39 H 0.7325 -0.2757 0.1734 0.047 Uiso 1 1 calc R
C40 C 0.5165(6) 0.1659(4) 0.4277(5) 0.0251(19) Uani 1 1 d .
H40A H 0.4785 0.1738 0.4583 0.030 Uiso 1 1 calc R
H40B H 0.4772 0.1676 0.3670 0.030 Uiso 1 1 calc R
C41 C 0.5914(6) 0.2142(4) 0.4502(5) 0.0261(19) Uani 1 1 d .
H41A H 0.6321 0.2114 0.5104 0.031 Uiso 1 1 calc R
H41B H 0.6280 0.2069 0.4181 0.031 Uiso 1 1 calc R
C42 C 0.5525(6) 0.2765(4) 0.4312(5) 0.029(2) Uani 1 1 d .
H42A H 0.5103 0.2790 0.3713 0.035 Uiso 1 1 calc R
H42B H 0.5177 0.2843 0.4647 0.035 Uiso 1 1 calc R
C43 C 0.6254(7) 0.3233(4) 0.4504(6) 0.039(2) Uani 1 1 d .
H43A H 0.6687 0.3202 0.5091 0.058 Uiso 1 1 calc R
H43B H 0.5971 0.3618 0.4402 0.058 Uiso 1 1 calc R
H43C H 0.6570 0.3177 0.4141 0.058 Uiso 1 1 calc R
C44 C 0.5994(6) -0.0491(5) 0.1513(5) 0.029(2) Uani 1 1 d .
H44A H 0.5476 -0.0223 0.1258 0.035 Uiso 1 1 calc R
H44B H 0.5804 -0.0876 0.1244 0.035 Uiso 1 1 calc R
C45 C 0.6787(6) -0.0266(4) 0.1327(5) 0.030(2) Uani 1 1 d .
H45A H 0.6963 0.0127 0.1570 0.036 Uiso 1 1 calc R
H45B H 0.7315 -0.0525 0.1594 0.036 Uiso 1 1 calc R
C46 C 0.6521(7) -0.0240(5) 0.0377(6) 0.042(3) Uani 1 1 d .
H46A H 0.5970 0.0000 0.0110 0.050 Uiso 1 1 calc R
H46B H 0.6374 -0.0637 0.0143 0.050 Uiso 1 1 calc R
C47 C 0.7276(8) 0.0016(6) 0.0154(6) 0.062(4) Uani 1 1 d .
H47A H 0.7418 0.0412 0.0375 0.092 Uiso 1 1 calc R
H47B H 0.7068 0.0023 -0.0456 0.092 Uiso 1 1 calc R
H47C H 0.7818 -0.0227 0.0401 0.092 Uiso 1 1 calc R
C48 C 0.5409(7) 0.1672(5) 0.2472(6) 0.036(2) Uani 1 1 d U
C49 C 0.5638(7) 0.0927(4) 0.1499(6) 0.032(2) Uani 1 1 d .
C50 C 0.4332(7) 0.0700(4) 0.2129(5) 0.027(2) Uani 1 1 d .
Cl1 Cl 0.26477(15) 0.10969(10) 0.37932(14) 0.0311(5) Uani 1 1 d .
Cl2 Cl 0.73233(15) 0.10294(11) 0.33780(16) 0.0354(5) Uani 1 1 d .
N2 N 0.0955(5) 0.0689(3) 0.4131(4) 0.0214(15) Uani 1 1 d .
N1 N 0.1463(4) -0.0123(3) 0.3237(4) 0.0210(15) Uani 1 1 d .
N3 N 0.5750(5) 0.0709(3) 0.3920(4) 0.0222(15) Uani 1 1 d .
N4 N 0.6069(4) -0.0091(3) 0.2905(4) 0.0208(15) Uani 1 1 d .
O1 O 0.0428(5) 0.2109(3) 0.2471(4) 0.0424(17) Uani 1 1 d U
O2 O 0.1388(5) 0.0943(3) 0.1266(4) 0.0403(18) Uani 1 1 d .
O3 O -0.0962(5) 0.0507(4) 0.1845(4) 0.0428(15) Uani 1 1 d .
O4 O 0.5251(6) 0.2182(3) 0.2348(4) 0.0487(19) Uani 1 1 d U
O5 O 0.5602(5) 0.1006(4) 0.0831(4) 0.0466(19) Uani 1 1 d .
O6 O 0.3580(5) 0.0643(4) 0.1844(4) 0.0472(19) Uani 1 1 d .
S4 S 0.05553(15) 0.17100(10) 0.63671(14) 0.0279(5) Uani 1 1 d .
S2 S 0.12709(13) 0.00637(9) 0.54578(12) 0.0207(4) Uani 1 1 d .
S1 S 0.16891(14) -0.10007(10) 0.42470(13) 0.0216(4) Uani 1 1 d .
S3 S 0.2084(2) -0.19522(13) 0.22150(17) 0.0461(7) Uani 1 1 d .
S5 S 0.54678(16) 0.16689(10) 0.62608(14) 0.0290(5) Uani 1 1 d .
S6 S 0.62371(13) 0.00777(10) 0.52690(12) 0.0214(4) Uani 1 1 d .
S7 S 0.66787(14) -0.09401(10) 0.39728(13) 0.0213(4) Uani 1 1 d .
S8 S 0.70397(18) -0.17664(13) 0.18750(17) 0.0456(7) Uani 1 1 d .

loop_
_atom_site_aniso_label
_atom_site_aniso_U_11
_atom_site_aniso_U_22
_atom_site_aniso_U_33
_atom_site_aniso_U_23
_atom_site_aniso_U_13
_atom_site_aniso_U_12
Re1 0.0179(2) 0.0275(3) 0.0179(2) 0.00316(13) 0.00645(16) -0.00053(13)
Re2 0.0209(2) 0.0277(3) 0.0207(2) 0.00389(13) 0.00918(17) 0.00229(13)
C14 0.025(5) 0.046(6) 0.031(5) -0.006(4) 0.019(4) -0.004(4)
C13 0.030(5) 0.028(5) 0.026(5) 0.000(4) 0.014(4) -0.007(4)
C12 0.014(4) 0.033(5) 0.026(4) -0.004(4) 0.009(3) -0.005(4)
C11 0.014(4) 0.032(5) 0.030(5) 0.002(4) 0.013(4) -0.004(4)
C6 0.008(4) 0.017(4) 0.028(4) -0.001(3) 0.005(3) -0.002(3)
C5 0.014(4) 0.021(4) 0.021(4) 0.000(3) 0.009(3) -0.002(3)
C4 0.011(4) 0.029(5) 0.024(4) 0.000(4) 0.008(3) -0.003(3)
C3 0.008(4) 0.027(5) 0.017(4) -0.006(3) 0.005(3) -0.004(3)
C2 0.008(4) 0.034(5) 0.021(4) 0.003(4) 0.004(3) 0.000(4)
C1 0.013(4) 0.031(5) 0.019(4) -0.006(4) 0.008(3) -0.004(3)
C7 0.016(4) 0.027(5) 0.025(4) 0.001(4) 0.003(3) -0.001(4)
C8 0.037(5) 0.039(6) 0.021(4) 0.000(4) 0.013(4) 0.008(4)
C9 0.040(6) 0.036(6) 0.057(7) -0.002(5) 0.010(5) 0.004(5)
C10 0.038(6) 0.048(7) 0.045(6) -0.013(5) 0.009(5) 0.018(5)
C15 0.022(5) 0.043(6) 0.033(5) 0.008(4) 0.014(4) 0.004(4)
C16 0.033(5) 0.027(5) 0.031(5) 0.004(4) 0.019(4) -0.001(4)
C17 0.053(6) 0.027(5) 0.035(5) 0.000(4) 0.029(5) 0.005(5)
C18 0.087(9) 0.027(6) 0.040(6) 0.005(5) 0.036(6) -0.008(6)
C19 0.020(4) 0.036(5) 0.031(4) -0.003(4) 0.018(4) 0.000(4)
C20 0.017(4) 0.046(6) 0.026(4) -0.004(4) 0.009(4) -0.002(4)
C21 0.031(5) 0.048(6) 0.022(4) -0.004(4) 0.011(4) 0.006(5)
C22 0.053(7) 0.050(7) 0.033(5) 0.000(5) 0.028(5) 0.011(5)
C23 0.028(5) 0.046(5) 0.024(4) -0.004(4) 0.011(4) -0.004(4)
C24 0.019(5) 0.045(6) 0.027(5) 0.008(4) 0.009(4) -0.004(4)
C25 0.032(3) 0.066(4) 0.030(3) 0.014(3) 0.011(2) -0.002(3)
C26 0.026(5) 0.038(6) 0.031(5) -0.004(4) 0.016(4) -0.004(4)
C27 0.020(5) 0.030(5) 0.028(5) 0.003(4) 0.015(4) -0.003(4)
C28 0.014(4) 0.036(5) 0.021(4) -0.003(4) 0.009(3) 0.001(4)
C29 0.010(4) 0.025(4) 0.026(4) -0.002(4) 0.008(3) 0.000(3)
C30 0.016(4) 0.022(5) 0.020(4) -0.002(3) 0.005(3) -0.008(3)
C31 0.010(4) 0.030(5) 0.021(4) 0.004(4) 0.005(3) -0.001(4)
C32 0.011(4) 0.018(4) 0.022(4) 0.007(3) 0.007(3) -0.001(3)
C33 0.014(4) 0.031(5) 0.017(4) 0.003(3) 0.006(3) -0.002(3)
C34 0.010(3) 0.037(4) 0.022(3) -0.003(3) 0.008(2) -0.006(3)
C35 0.010(3) 0.040(4) 0.022(3) -0.004(3) 0.008(2) -0.006(3)
C36 0.013(4) 0.018(4) 0.027(4) -0.004(4) 0.002(3) 0.003(3)
C37 0.010(3) 0.021(3) 0.026(3) -0.007(3) 0.003(2) 0.003(2)
C38 0.016(3) 0.025(3) 0.033(3) -0.005(3) -0.001(3) 0.002(3)
C39 0.026(5) 0.040(6) 0.048(6) -0.020(5) 0.012(4) 0.003(4)
C40 0.021(4) 0.032(5) 0.024(4) -0.004(4) 0.011(3) 0.002(4)
C41 0.023(4) 0.031(5) 0.027(4) -0.001(4) 0.012(4) -0.003(4)
C42 0.037(5) 0.034(5) 0.022(4) -0.001(4) 0.016(4) 0.004(4)
C43 0.044(6) 0.039(6) 0.035(5) 0.002(5) 0.019(5) -0.005(5)
C44 0.016(4) 0.053(6) 0.021(4) -0.007(4) 0.010(3) -0.003(4)
C45 0.021(5) 0.045(6) 0.027(5) 0.004(4) 0.013(4) -0.004(4)
C46 0.031(5) 0.068(8) 0.028(5) 0.008(5) 0.015(4) -0.006(5)
C47 0.051(7) 0.111(11) 0.027(5) -0.005(6) 0.021(5) -0.029(7)
C48 0.038(6) 0.046(4) 0.026(5) 0.000(4) 0.015(4) -0.009(5)
C49 0.026(5) 0.047(6) 0.025(5) 0.005(4) 0.013(4) 0.005(4)
C50 0.032(6) 0.034(5) 0.017(4) 0.000(4) 0.012(4) 0.006(4)
Cl1 0.0235(11) 0.0316(13) 0.0339(12) 0.0054(10) 0.0078(9) -0.0035(9)
Cl2 0.0228(11) 0.0379(13) 0.0431(13) 0.0117(11) 0.0112(10) -0.0017(10)
N2 0.015(3) 0.034(4) 0.016(3) 0.003(3) 0.007(3) -0.001(3)
N1 0.005(3) 0.040(5) 0.015(3) 0.000(3) 0.002(3) 0.002(3)
N3 0.014(3) 0.034(4) 0.022(4) 0.005(3) 0.011(3) 0.001(3)
N4 0.008(3) 0.030(4) 0.023(4) 0.002(3) 0.005(3) 0.000(3)
O1 0.046(4) 0.044(4) 0.040(4) 0.010(3) 0.021(3) 0.005(3)
O2 0.038(4) 0.053(5) 0.037(4) 0.002(3) 0.023(3) -0.006(3)
O3 0.032(3) 0.066(4) 0.030(3) 0.014(3) 0.011(2) -0.002(3)
O4 0.068(5) 0.046(4) 0.044(4) 0.010(4) 0.034(4) 0.010(4)
O5 0.052(5) 0.061(5) 0.032(4) 0.012(4) 0.023(3) 0.003(4)
O6 0.025(4) 0.071(5) 0.040(4) -0.001(4) 0.009(3) 0.000(4)
S4 0.0273(12) 0.0324(13) 0.0288(11) -0.0027(10) 0.0164(9) -0.0004(10)
S2 0.0178(10) 0.0261(11) 0.0207(10) 0.0026(8) 0.0103(8) 0.0006(8)
S1 0.0186(10) 0.0262(11) 0.0205(10) 0.0003(9) 0.0085(8) -0.0005(9)
S3 0.0531(17) 0.0491(17) 0.0447(15) -0.0106(13) 0.0289(13) 0.0044(14)
S5 0.0316(12) 0.0307(13) 0.0298(11) -0.0018(10) 0.0178(10) -0.0008(10)
S6 0.0159(10) 0.0285(12) 0.0212(10) 0.0036(9) 0.0092(8) -0.0004(8)
S7 0.0178(10) 0.0249(11) 0.0216(10) -0.0005(8) 0.0088(8) -0.0004(8)
S8 0.0354(14) 0.0563(18) 0.0510(15) -0.0125(14) 0.0237(12) -0.0009(13)

loop_
_atom_type_symbol
_atom_type_description
_atom_type_scat_dispersion_real
_atom_type_scat_dispersion_imag
_atom_type_scat_source
C C 0.0033 0.0016 'International Tables Vol C Tables 4.2.6.8 and 6.1.1.4'
H H 0.0000 0.0000 'International Tables Vol C Tables 4.2.6.8 and 6.1.1.4'
Cl Cl 0.1484 0.1585 'International Tables Vol C Tables 4.2.6.8 and 6.1.1.4'
N N 0.0061 0.0033 'International Tables Vol C Tables 4.2.6.8 and 6.1.1.4'
O O 0.0106 0.0060 'International Tables Vol C Tables 4.2.6.8 and 6.1.1.4'
Re Re -1.0185 7.2310 'International Tables Vol C Tables 4.2.6.8 and 6.1.1.4'
S S 0.1246 0.1234 'International Tables Vol C Tables 4.2.6.8 and 6.1.1.4'

loop_
_geom_angle_atom_site_label_1
_geom_angle_atom_site_label_2
_geom_angle_atom_site_label_3
_geom_angle
C23 Re1 C24 83.5(4)
C23 Re1 C25 86.3(4)
C24 Re1 C25 91.0(4)
C23 Re1 N2 101.1(3)
C24 Re1 N2 173.4(3)
C25 Re1 N2 93.9(3)
C23 Re1 N1 176.2(3)
C24 Re1 N1 100.2(3)
C25 Re1 N1 92.9(4)
N2 Re1 N1 75.3(2)
C23 Re1 Cl1 93.1(3)
C24 Re1 Cl1 91.4(3)
C25 Re1 Cl1 177.4(3)
N2 Re1 Cl1 83.74(18)
N1 Re1 Cl1 87.49(17)
C48 Re2 C49 82.3(4)
C48 Re2 C50 89.3(4)
C49 Re2 C50 91.1(4)
C48 Re2 N3 101.9(3)
C49 Re2 N3 175.4(3)
C50 Re2 N3 91.0(3)
C48 Re2 N4 174.5(3)
C49 Re2 N4 100.5(3)
C50 Re2 N4 95.4(3)
N3 Re2 N4 75.2(3)
C48 Re2 Cl2 91.9(3)
C49 Re2 Cl2 94.5(3)
C50 Re2 Cl2 174.3(3)
N3 Re2 Cl2 83.29(18)
N4 Re2 Cl2 83.17(17)
C13 C14 S4 113.1(7)
C13 C14 H1 123.5
S4 C14 H1 123.5
C14 C13 C12 111.8(8)
C14 C13 H2 124.1
C12 C13 H2 124.1
C11 C12 C13 114.4(8)
C11 C12 H3 122.8
C13 C12 H3 122.8
C12 C11 C6 125.4(8)
C12 C11 S4 110.0(6)
C6 C11 S4 124.5(6)
C5 C6 C11 132.8(8)
C5 C6 S2 110.5(6)
C11 C6 S2 116.7(6)
C6 C5 N2 113.4(7)
C6 C5 C15 125.9(8)
N2 C5 C15 120.8(7)
N2 C4 C3 120.3(7)
N2 C4 S2 113.9(6)
C3 C4 S2 125.8(7)
N1 C3 C4 117.4(8)
N1 C3 S1 116.6(6)
C4 C3 S1 125.9(6)
C1 C2 N1 113.9(7)
C1 C2 C19 125.2(8)
N1 C2 C19 120.8(8)
C2 C1 C7 132.6(8)
C2 C1 S1 110.5(6)
C7 C1 S1 116.8(6)
C8 C7 C1 124.8(7)
C8 C7 S3 109.6(6)
C1 C7 S3 125.0(6)
C9 C8 C7 110.9(8)
C9 C8 H12 124.6
C7 C8 H12 124.6
C10 C9 C8 112.9(10)
C10 C9 H13 123.6
C8 C9 H13 123.6
C9 C10 S3 113.1(8)
C9 C10 H14 123.5
S3 C10 H14 123.5
C5 C15 C16 113.0(7)
C5 C15 H15A 109.0
C16 C15 H15A 109.0
C5 C15 H15B 109.0
C16 C15 H15B 109.0
H15A C15 H15B 107.8
C17 C16 C15 112.6(8)
C17 C16 H16A 109.1
C15 C16 H16A 109.1
C17 C16 H16B 109.1
C15 C16 H16B 109.1
H16A C16 H16B 107.8
C16 C17 C18 113.2(9)
C16 C17 H17A 108.9
C18 C17 H17A 108.9
C16 C17 H17B 108.9
C18 C17 H17B 108.9
H17A C17 H17B 107.8
C17 C18 H18A 109.5
C17 C18 H18B 109.5
H18A C18 H18B 109.5
C17 C18 H18C 109.5
H18A C18 H18C 109.5
H18B C18 H18C 109.5
C2 C19 C20 113.8(7)
C2 C19 H19A 108.8
C20 C19 H19A 108.8
C2 C19 H19B 108.8
C20 C19 H19B 108.8
H19A C19 H19B 107.7
C21 C20 C19 113.5(7)
C21 C20 H20A 108.9
C19 C20 H20A 108.9
C21 C20 H20B 108.9
C19 C20 H20B 108.9
H20A C20 H20B 107.7
C20 C21 C22 113.5(8)
C20 C21 H21A 108.9
C22 C21 H21A 108.9
C20 C21 H21B 108.9
C22 C21 H21B 108.9
H21A C21 H21B 107.7
C21 C22 H22A 109.5
C21 C22 H22B 109.5
H22A C22 H22B 109.5
C21 C22 H22C 109.5
H22A C22 H22C 109.5
H22B C22 H22C 109.5
O1 C23 Re1 177.6(7)
O2 C24 Re1 178.8(8)
O3 C25 Re1 178.0(12)
C27 C26 S5 111.9(7)
C27 C26 H26 124.1
S5 C26 H26 124.1
C26 C27 C28 113.3(8)
C26 C27 H27 123.3
C28 C27 H27 123.3
C29 C28 C27 112.7(8)
C29 C28 H28 123.6
C27 C28 H28 123.6
C28 C29 C30 125.2(8)
C28 C29 S5 110.9(6)
C30 C29 S5 123.8(6)
C31 C30 C29 133.0(8)
C31 C30 S6 111.0(6)
C29 C30 S6 116.0(6)
C30 C31 N3 113.5(8)
C30 C31 C40 125.2(8)
N3 C31 C40 121.2(7)
N3 C32 C33 119.4(7)
N3 C32 S6 114.5(6)
C33 C32 S6 126.1(6)
N4 C33 C32 117.5(7)
N4 C33 S7 114.4(6)
C32 C33 S7 128.0(6)
N4 C34 C35 113.5(7)
N4 C34 C44 121.3(8)
C35 C34 C44 125.1(8)
C34 C35 C36 131.9(8)
C34 C35 S7 109.4(7)
C36 C35 S7 118.5(6)
C35 C36 C37 126.6(7)
C35 C36 S8 122.8(6)
C37 C36 S8 110.6(6)
C38 C37 C36 106.9(7)
C38 C37 H37 126.5
C36 C37 H37 126.5
C39 C38 C37 116.5(9)
C39 C38 H38 121.7
C37 C38 H38 121.7
C38 C39 S8 112.9(7)
C38 C39 H39 123.5
S8 C39 H39 123.5
C31 C40 C41 112.6(7)
C31 C40 H40A 109.1
C41 C40 H40A 109.1
C31 C40 H40B 109.1
C41 C40 H40B 109.1
H40A C40 H40B 107.8
C42 C41 C40 113.3(7)
C42 C41 H41A 108.9
C40 C41 H41A 108.9
C42 C41 H41B 108.9
C40 C41 H41B 108.9
H41A C41 H41B 107.7
C43 C42 C41 113.2(8)
C43 C42 H42A 108.9
C41 C42 H42A 108.9
C43 C42 H42B 108.9
C41 C42 H42B 108.9
H42A C42 H42B 107.8
C42 C43 H43A 109.5
C42 C43 H43B 109.5
H43A C43 H43B 109.5
C42 C43 H43C 109.5
H43A C43 H43C 109.5
H43B C43 H43C 109.5
C34 C44 C45 113.6(7)
C34 C44 H44A 108.9
C45 C44 H44A 108.9
C34 C44 H44B 108.9
C45 C44 H44B 108.9
H44A C44 H44B 107.7
C46 C45 C44 111.0(7)
C46 C45 H45A 109.4
C44 C45 H45A 109.4
C46 C45 H45B 109.4
C44 C45 H45B 109.4
H45A C45 H45B 108.0
C45 C46 C47 113.1(8)
C45 C46 H46A 109.0
C47 C46 H46A 109.0
C45 C46 H46B 109.0
C47 C46 H46B 109.0
H46A C46 H46B 107.8
C46 C47 H47A 109.5
C46 C47 H47B 109.5
H47A C47 H47B 109.5
C46 C47 H47C 109.5
H47A C47 H47C 109.5
H47B C47 H47C 109.5
O4 C48 Re2 177.5(8)
O5 C49 Re2 175.5(9)
O6 C50 Re2 176.5(9)
C4 N2 C5 112.1(7)
C4 N2 Re1 112.8(5)
C5 N2 Re1 134.9(6)
C3 N1 C2 109.8(7)
C3 N1 Re1 113.9(5)
C2 N1 Re1 136.0(5)
C32 N3 C31 111.3(7)
C32 N3 Re2 113.7(5)
C31 N3 Re2 135.0(6)
C33 N4 C34 111.9(7)
C33 N4 Re2 113.4(6)
C34 N4 Re2 134.5(5)
C14 S4 C11 90.7(4)
C4 S2 C6 90.1(4)
C3 S1 C1 89.0(4)
C10 S3 C7 93.1(5)
C26 S5 C29 91.1(4)
C32 S6 C30 89.6(4)
C33 S7 C35 90.7(4)
C39 S8 C36 93.0(4)

loop_
_geom_bond_atom_site_label_1
_geom_bond_atom_site_label_2
_geom_bond_distance
Re1 C23 1.855(11)
Re1 C24 1.895(9)
Re1 C25 1.959(11)
Re1 N2 2.223(6)
Re1 N1 2.235(7)
Re1 Cl1 2.456(2)
Re2 C48 1.882(11)
Re2 C49 1.924(9)
Re2 C50 1.951(10)
Re2 N3 2.204(7)
Re2 N4 2.223(7)
Re2 Cl2 2.459(2)
C14 C13 1.356(13)
C14 S4 1.716(9)
C14 H1 0.9300
C13 C12 1.384(12)
C13 H2 0.9300
C12 C11 1.378(12)
C12 H3 0.9300
C11 C6 1.440(12)
C11 S4 1.735(9)
C6 C5 1.369(11)
C6 S2 1.732(8)
C5 N2 1.389(11)
C5 C15 1.492(12)
C4 N2 1.327(11)
C4 C3 1.439(11)
C4 S2 1.705(8)
C3 N1 1.331(10)
C3 S1 1.669(8)
C2 C1 1.366(12)
C2 N1 1.379(11)
C2 C19 1.482(11)
C1 C7 1.456(12)
C1 S1 1.732(7)
C7 C8 1.448(12)
C7 S3 1.715(8)
C8 C9 1.433(13)
C8 H12 0.9300
C9 C10 1.354(14)
C9 H13 0.9300
C10 S3 1.701(11)
C10 H14 0.9300
C15 C16 1.549(12)
C15 H15A 0.9700
C15 H15B 0.9700
C16 C17 1.492(12)
C16 H16A 0.9700
C16 H16B 0.9700
C17 C18 1.535(14)
C17 H17A 0.9700
C17 H17B 0.9700
C18 H18A 0.9600
C18 H18B 0.9600
C18 H18C 0.9600
C19 C20 1.549(12)
C19 H19A 0.9700
C19 H19B 0.9700
C20 C21 1.525(11)
C20 H20A 0.9700
C20 H20B 0.9700
C21 C22 1.530(12)
C21 H21A 0.9700
C21 H21B 0.9700
C22 H22A 0.9600
C22 H22B 0.9600
C22 H22C 0.9600
C23 O1 1.202(12)
C24 O2 1.177(11)
C25 O3 1.073(12)
C26 C27 1.350(12)
C26 S5 1.718(9)
C26 H26 0.9300
C27 C28 1.403(11)
C27 H27 0.9300
C28 C29 1.368(11)
C28 H28 0.9300
C29 C30 1.474(11)
C29 S5 1.735(8)
C30 C31 1.363(11)
C30 S6 1.717(8)
C31 N3 1.380(11)
C31 C40 1.503(12)
C32 N3 1.327(10)
C32 C33 1.432(11)
C32 S6 1.699(8)
C33 N4 1.340(10)
C33 S7 1.686(9)
C34 N4 1.380(11)
C34 C35 1.395(13)
C34 C44 1.505(11)
C35 C36 1.424(12)
C35 S7 1.738(8)
C36 C37 1.498(11)
C36 S8 1.712(8)
C37 C38 1.399(11)
C37 H37 0.9300
C38 C39 1.353(12)
C38 H38 0.9300
C39 S8 1.665(10)
C39 H39 0.9300
C40 C41 1.544(12)
C40 H40A 0.9700
C40 H40B 0.9700
C41 C42 1.514(12)
C41 H41A 0.9700
C41 H41B 0.9700
C42 C43 1.502(13)
C42 H42A 0.9700
C42 H42B 0.9700
C43 H43A 0.9600
C43 H43B 0.9600
C43 H43C 0.9600
C44 C45 1.516(11)
C44 H44A 0.9700
C44 H44B 0.9700
C45 C46 1.510(11)
C45 H45A 0.9700
C45 H45B 0.9700
C46 C47 1.522(12)
C46 H46A 0.9700
C46 H46B 0.9700
C47 H47A 0.9600
C47 H47B 0.9600
C47 H47C 0.9600
C48 O4 1.178(12)
C49 O5 1.141(11)
C50 O6 1.099(11)

loop_
_geom_torsion_atom_site_label_1
_geom_torsion_atom_site_label_2
_geom_torsion_atom_site_label_3
_geom_torsion_atom_site_label_4
_geom_torsion
S4 C14 C13 C12 -0.7(10)
C14 C13 C12 C11 -0.2(11)
C13 C12 C11 C6 178.8(8)
C13 C12 C11 S4 1.0(9)
C12 C11 C6 C5 170.6(8)
S4 C11 C6 C5 -11.8(13)
C12 C11 C6 S2 -8.9(11)
S4 C11 C6 S2 168.6(5)
C11 C6 C5 N2 179.2(8)
S2 C6 C5 N2 -1.2(9)
C11 C6 C5 C15 -0.5(14)
S2 C6 C5 C15 179.0(7)
N2 C4 C3 N1 4.7(11)
S2 C4 C3 N1 -174.9(6)
N2 C4 C3 S1 -171.4(6)
S2 C4 C3 S1 9.1(11)
N1 C2 C1 C7 174.8(8)
C19 C2 C1 C7 -2.9(14)
N1 C2 C1 S1 -3.5(8)
C19 C2 C1 S1 178.8(6)
C2 C1 C7 C8 -164.0(8)
S1 C1 C7 C8 14.2(11)
C2 C1 C7 S3 7.1(13)
S1 C1 C7 S3 -174.7(4)
C1 C7 C8 C9 179.1(8)
S3 C7 C8 C9 6.8(10)
C7 C8 C9 C10 -6.0(12)
C8 C9 C10 S3 2.5(12)
C6 C5 C15 C16 90.1(10)
N2 C5 C15 C16 -89.7(9)
C5 C15 C16 C17 -172.8(7)
C15 C16 C17 C18 -174.2(7)
C1 C2 C19 C20 89.3(10)
N1 C2 C19 C20 -88.2(10)
C2 C19 C20 C21 -175.8(8)
C19 C20 C21 C22 71.4(11)
C24 Re1 C23 O1 5(20)
C25 Re1 C23 O1 -86(20)
N2 Re1 C23 O1 -179(100)
N1 Re1 C23 O1 -164(16)
Cl1 Re1 C23 O1 96(20)
C23 Re1 C24 O2 18(39)
C25 Re1 C24 O2 104(39)
N2 Re1 C24 O2 -117(38)
N1 Re1 C24 O2 -163(39)
Cl1 Re1 C24 O2 -75(39)
C23 Re1 C25 O3 -38(29)
C24 Re1 C25 O3 -121(29)
N2 Re1 C25 O3 63(29)
N1 Re1 C25 O3 138(29)
Cl1 Re1 C25 O3 39(34)
S5 C26 C27 C28 0.2(10)
C26 C27 C28 C29 -0.7(11)
C27 C28 C29 C30 178.7(7)
C27 C28 C29 S5 0.8(9)
C28 C29 C30 C31 172.8(8)
S5 C29 C30 C31 -9.6(13)
C28 C29 C30 S6 -6.8(11)
S5 C29 C30 S6 170.8(5)
C29 C30 C31 N3 179.4(8)
S6 C30 C31 N3 -1.1(9)
C29 C30 C31 C40 0.8(14)
S6 C30 C31 C40 -179.7(6)
N3 C32 C33 N4 -1.5(11)
S6 C32 C33 N4 176.4(6)
N3 C32 C33 S7 -178.4(6)
S6 C32 C33 S7 -0.5(11)
N4 C34 C35 C36 174.9(8)
C44 C34 C35 C36 -1.1(13)
N4 C34 C35 S7 -1.0(8)
C44 C34 C35 S7 -177.0(6)
C34 C35 C36 C37 -153.8(8)
S7 C35 C36 C37 21.9(11)
C34 C35 C36 S8 27.2(12)
S7 C35 C36 S8 -157.1(5)
C35 C36 C37 C38 -178.5(7)
S8 C36 C37 C38 0.6(8)
C36 C37 C38 C39 -0.6(10)
C37 C38 C39 S8 0.3(10)
C30 C31 C40 C41 88.9(10)
N3 C31 C40 C41 -89.6(9)
C31 C40 C41 C42 -178.0(7)
C40 C41 C42 C43 -178.1(7)
N4 C34 C44 C45 91.8(9)
C35 C34 C44 C45 -92.5(10)
C34 C44 C45 C46 177.8(8)
C44 C45 C46 C47 176.9(9)
C49 Re2 C48 O4 8(21)
C50 Re2 C48 O4 -83(21)
N3 Re2 C48 O4 -174(100)
N4 Re2 C48 O4 128(20)
Cl2 Re2 C48 O4 102(21)
C48 Re2 C49 O5 -14(12)
C50 Re2 C49 O5 75(12)
N3 Re2 C49 O5 -167(9)
N4 Re2 C49 O5 171(12)
Cl2 Re2 C49 O5 -105(12)
C48 Re2 C50 O6 5(13)
C49 Re2 C50 O6 -78(13)
N3 Re2 C50 O6 106(13)
N4 Re2 C50 O6 -178(100)
Cl2 Re2 C50 O6 107(12)
C3 C4 N2 C5 178.4(7)
S2 C4 N2 C5 -2.0(9)
C3 C4 N2 Re1 -5.4(9)
S2 C4 N2 Re1 174.2(3)
C6 C5 N2 C4 2.0(10)
C15 C5 N2 C4 -178.2(7)
C6 C5 N2 Re1 -173.0(5)
C15 C5 N2 Re1 6.8(12)
C23 Re1 N2 C4 -177.6(6)
C24 Re1 N2 C4 -43(3)
C25 Re1 N2 C4 95.4(6)
N1 Re1 N2 C4 3.4(5)
Cl1 Re1 N2 C4 -85.7(5)
C23 Re1 N2 C5 -2.7(8)
C24 Re1 N2 C5 132(3)
C25 Re1 N2 C5 -89.6(8)
N1 Re1 N2 C5 178.3(8)
Cl1 Re1 N2 C5 89.3(7)
C4 C3 N1 C2 -176.7(7)
S1 C3 N1 C2 -0.3(8)
C4 C3 N1 Re1 -1.3(8)
S1 C3 N1 Re1 175.2(3)
C1 C2 N1 C3 2.5(9)
C19 C2 N1 C3 -179.7(7)
C1 C2 N1 Re1 -171.5(5)
C19 C2 N1 Re1 6.3(11)
C23 Re1 N1 C3 -16(5)
C24 Re1 N1 C3 174.1(6)
C25 Re1 N1 C3 -94.4(6)
N2 Re1 N1 C3 -1.1(5)
Cl1 Re1 N1 C3 83.1(5)
C23 Re1 N1 C2 157(5)
C24 Re1 N1 C2 -12.1(8)
C25 Re1 N1 C2 79.4(8)
N2 Re1 N1 C2 172.7(8)
Cl1 Re1 N1 C2 -103.1(7)
C33 C32 N3 C31 176.2(7)
S6 C32 N3 C31 -1.9(9)
C33 C32 N3 Re2 -5.7(9)
S6 C32 N3 Re2 176.2(3)
C30 C31 N3 C32 1.9(10)
C40 C31 N3 C32 -179.4(7)
C30 C31 N3 Re2 -175.6(6)
C40 C31 N3 Re2 3.1(12)
C48 Re2 N3 C32 -168.1(6)
C49 Re2 N3 C32 -15(5)
C50 Re2 N3 C32 102.4(6)
N4 Re2 N3 C32 7.1(5)
Cl2 Re2 N3 C32 -77.6(5)
C48 Re2 N3 C31 9.3(8)
C49 Re2 N3 C31 162(4)
C50 Re2 N3 C31 -80.2(8)
N4 Re2 N3 C31 -175.5(8)
Cl2 Re2 N3 C31 99.9(7)
C32 C33 N4 C34 -176.6(7)
S7 C33 N4 C34 0.7(8)
C32 C33 N4 Re2 7.7(8)
S7 C33 N4 Re2 -174.9(4)
C35 C34 N4 C33 0.2(9)
C44 C34 N4 C33 176.4(7)
C35 C34 N4 Re2 174.7(5)
C44 C34 N4 Re2 -9.2(11)
C48 Re2 N4 C33 51(3)
C49 Re2 N4 C33 170.3(6)
C50 Re2 N4 C33 -97.5(6)
N3 Re2 N4 C33 -7.9(5)
Cl2 Re2 N4 C33 77.0(5)
C48 Re2 N4 C34 -124(3)
C49 Re2 N4 C34 -4.0(8)
C50 Re2 N4 C34 88.1(7)
N3 Re2 N4 C34 177.8(7)
Cl2 Re2 N4 C34 -97.4(7)
C13 C14 S4 C11 1.0(7)
C12 C11 S4 C14 -1.1(6)
C6 C11 S4 C14 -179.0(7)
N2 C4 S2 C6 1.1(6)
C3 C4 S2 C6 -179.3(7)
C5 C6 S2 C4 0.1(6)
C11 C6 S2 C4 179.7(6)
N1 C3 S1 C1 -1.5(6)
C4 C3 S1 C1 174.6(7)
C2 C1 S1 C3 2.8(6)
C7 C1 S1 C3 -175.9(6)
C9 C10 S3 C7 1.4(9)
C8 C7 S3 C10 -4.7(7)
C1 C7 S3 C10 -177.0(8)
C27 C26 S5 C29 0.2(7)
C28 C29 S5 C26 -0.6(6)
C30 C29 S5 C26 -178.5(7)
N3 C32 S6 C30 1.1(6)
C33 C32 S6 C30 -176.9(7)
C31 C30 S6 C32 0.0(6)
C29 C30 S6 C32 179.6(6)
N4 C33 S7 C35 -1.1(6)
C32 C33 S7 C35 175.9(7)
C34 C35 S7 C33 1.2(6)
C36 C35 S7 C33 -175.4(7)
C38 C39 S8 C36 0.1(7)
C35 C36 S8 C39 178.7(7)
C37 C36 S8 C39 -0.4(6)
